data_4038146
loop_
_publ_author_name
'Mayer, P\'eter J'
'El Bakouri, Ouissam'
'Holczbauer, Tam\'as'
'Samu, Gergely F.'
'Jan\'aky, Csaba'
'Ottosson, Henrik'
'London, G\'abor'

_publ_section_title
;
 Structure-property relationships in unsymmetric bis(antiaromatics): Who
 wins the battle between pentalene and benzocyclobutadiene?
;
_journal_name_full 'The Journal of organic chemistry'
_journal_paper_doi 10.1021/acs.joc.9b03119
_journal_year 2020
_chemical_formula_moiety 'C37 H24 O'
_chemical_formula_sum 'C37 H24 O'
_chemical_formula_weight 484.56
_chemical_name_systematic
;
1-(4-methoxyphenyl)-2,3-diphenylpentaleno[1,2-a]biphenylene
;
_space_group_crystal_system monoclinic
_space_group_IT_number 14
_space_group_name_Hall '-P 2yn'
_space_group_name_H-M_alt 'P 1 21/n 1'
_atom_sites_solution_hydrogens geom
_atom_sites_solution_primary direct
_atom_sites_solution_secondary direct
_audit_creation_method SHELXL-2018/3
_cell_angle_alpha 90
_cell_angle_beta 97.256(7)
_cell_angle_gamma 90
_cell_formula_units_Z 4
_cell_length_a 10.2162(16)
_cell_length_b 14.533(3)
_cell_length_c 16.867(3)
_cell_measurement_reflns_used 18487
_cell_measurement_temperature 123(2)
_cell_measurement_theta_max 25.33
_cell_measurement_theta_min 3.06
_cell_volume 2484.2(8)
_computing_cell_refinement 'Crystal Clear V.1.4.1 (Rigaku/MSC, 2007)'
_computing_data_collection 'Crystal Clear V.1.4.1 (Rigaku/MSC, 2007)'
_computing_data_reduction 'Crystal Clear V.1.4.1 (Rigaku/MSC, 2007)'
_computing_molecular_graphics 'PLATON (Spek, 2009)'
_computing_publication_material 'PLATON (Spek, 2009)'
_computing_structure_refinement 'SHELXL-2014 (Sheldrick, 2014)'
_computing_structure_solution 'SHELXS-97 (Sheldrick, 2008)'
_diffrn_ambient_temperature 123(2)
_diffrn_detector_area_resol_mean 10.0000
_diffrn_measured_fraction_theta_full 0.995
_diffrn_measured_fraction_theta_max 0.995
_diffrn_measurement_device_type 'Rigaku RAXIS-RAPID II'
_diffrn_measurement_method dtprofit.ref
_diffrn_radiation_detector RX
_diffrn_radiation_type MoK\a
_diffrn_radiation_wavelength 0.71075
_diffrn_reflns_av_R_equivalents 0.1630
_diffrn_reflns_av_unetI/netI 0.0755
_diffrn_reflns_Laue_measured_fraction_full 0.995
_diffrn_reflns_Laue_measured_fraction_max 0.995
_diffrn_reflns_limit_h_max 9
_diffrn_reflns_limit_h_min -9
_diffrn_reflns_limit_k_max 13
_diffrn_reflns_limit_k_min -13
_diffrn_reflns_limit_l_max 15
_diffrn_reflns_limit_l_min -15
_diffrn_reflns_number 18838
_diffrn_reflns_point_group_measured_fraction_full 0.995
_diffrn_reflns_point_group_measured_fraction_max 0.995
_diffrn_reflns_theta_full 18.845
_diffrn_reflns_theta_max 18.845
_diffrn_reflns_theta_min 3.056
_diffrn_source 'Sealed Tube'
_exptl_absorpt_coefficient_mu 0.076
_exptl_absorpt_correction_T_max 0.999168
_exptl_absorpt_correction_T_min 0.997982
_exptl_absorpt_correction_type numerical
_exptl_absorpt_process_details
;
T.Higashi, Numerical Absorption Correction, NUMABS, 2002
T.Higashi, Empirical Absorption Correction, 2001
;
_exptl_crystal_colour red
_exptl_crystal_density_diffrn 1.296
_exptl_crystal_density_method 'not measured'
_exptl_crystal_description chip
_exptl_crystal_F_000 1016
_exptl_crystal_size_max 0.200
_exptl_crystal_size_mid 0.200
_exptl_crystal_size_min 0.100
_refine_diff_density_max 0.154
_refine_diff_density_min -0.201
_refine_diff_density_rms 0.039
_refine_ls_extinction_method none
_refine_ls_goodness_of_fit_ref 1.137
_refine_ls_hydrogen_treatment constr
_refine_ls_matrix_type full
_refine_ls_number_parameters 344
_refine_ls_number_reflns 1950
_refine_ls_number_restraints 0
_refine_ls_restrained_S_all 1.137
_refine_ls_R_factor_all 0.1110
_refine_ls_R_factor_gt 0.0688
_refine_ls_shift/su_max 0.001
_refine_ls_shift/su_mean 0.000
_refine_ls_structure_factor_coef Fsqd
_refine_ls_weighting_details 'w=1/[\s^2^(Fo^2^)+(0.0356P)^2^+2.2003P] where P=(Fo^2^+2Fc^2^)/3'
_refine_ls_weighting_scheme calc
_refine_ls_wR_factor_gt 0.1140
_refine_ls_wR_factor_ref 0.1272
_reflns_Friedel_coverage 0.000
_reflns_number_gt 1367
_reflns_number_total 1950
_reflns_threshold_expression 'I > 2\s(I)'
_cod_data_source_file jo9b03119_si_002.cif
_cod_data_source_block shelx
_cod_original_cell_volume 2484.2(7)
_cod_original_sg_symbol_H-M 'P 21/n'
_cod_database_code 4038146
_shelx_shelxl_version_number 2018/3
_shelx_space_group_comment
;
The symmetry employed for this shelxl refinement is uniquely defined
by the following loop, which should always be used as a source of
symmetry information in preference to the above space-group names.
They are only intended as comments.
;
_shelx_estimated_absorpt_t_min 0.985
_shelx_estimated_absorpt_t_max 0.992

loop_
_space_group_symop_operation_xyz
'x, y, z'
'-x+1/2, y+1/2, -z+1/2'
'-x, -y, -z'
'x-1/2, -y-1/2, z-1/2'

loop_
_atom_site_label
_atom_site_type_symbol
_atom_site_fract_x
_atom_site_fract_y
_atom_site_fract_z
_atom_site_U_iso_or_equiv
_atom_site_adp_type
_atom_site_occupancy
_atom_site_site_symmetry_order
_atom_site_calc_flag
_atom_site_refinement_flags_posn
_atom_site_refinement_flags_adp
_atom_site_refinement_flags_occupancy
_atom_site_disorder_assembly
_atom_site_disorder_group
O1 O -0.0556(4) -0.0234(3) 0.8363(3) 0.0579(14) Uani 1 1 d . . . . .
C1 C 0.2033(6) -0.0040(5) 0.5615(4) 0.0366(17) Uani 1 1 d . . . . .
C2 C 0.2605(6) -0.0865(4) 0.5252(4) 0.0384(17) Uani 1 1 d . . . . .
C3 C 0.3103(6) -0.0605(5) 0.4586(4) 0.0391(18) Uani 1 1 d . . . . .
C3A C 0.2914(6) 0.0371(5) 0.4511(4) 0.0398(18) Uani 1 1 d . . . . .
C4 C 0.3110(5) 0.1054(5) 0.4006(4) 0.0428(19) Uani 1 1 d . . . . .
H4 H 0.350720 0.099037 0.352933 0.051 Uiso 1 1 calc R U . . .
C4A C 0.2615(6) 0.1914(5) 0.4305(4) 0.0414(18) Uani 1 1 d . . . . .
C5 C 0.2624(6) 0.2787(5) 0.4010(4) 0.051(2) Uani 1 1 d . . . . .
H5 H 0.299370 0.289481 0.352883 0.061 Uiso 1 1 calc R U . . .
C6 C 0.2093(6) 0.3542(5) 0.4404(5) 0.054(2) Uani 1 1 d . . . . .
H6 H 0.209163 0.415216 0.420169 0.064 Uiso 1 1 calc R U . . .
C6A C 0.1587(6) 0.3331(5) 0.5090(5) 0.0476(19) Uani 1 1 d . . . . .
C6B C 0.0892(6) 0.3673(5) 0.5754(4) 0.0494(19) Uani 1 1 d . . . . .
C7 C 0.0305(7) 0.4403(5) 0.6067(5) 0.056(2) Uani 1 1 d . . . . .
H7 H 0.023068 0.498881 0.581483 0.067 Uiso 1 1 calc R U . . .
C8 C -0.0182(6) 0.4224(6) 0.6792(5) 0.058(2) Uani 1 1 d . . . . .
H8 H -0.061909 0.470462 0.703641 0.070 Uiso 1 1 calc R U . . .
C9 C -0.0053(6) 0.3380(6) 0.7166(4) 0.058(2) Uani 1 1 d . . . . .
H9 H -0.037724 0.330168 0.766516 0.069 Uiso 1 1 calc R U . . .
C10 C 0.0549(6) 0.2630(5) 0.6825(5) 0.053(2) Uani 1 1 d . . . . .
H10 H 0.064389 0.204635 0.707963 0.063 Uiso 1 1 calc R U . . .
C10A C 0.0982(6) 0.2793(5) 0.6111(5) 0.0437(18) Uani 1 1 d . . . . .
C10B C 0.1635(6) 0.2417(5) 0.5428(4) 0.0418(18) Uani 1 1 d . . . . .
C10C C 0.2096(6) 0.1699(4) 0.5044(4) 0.0374(18) Uani 1 1 d . . . . .
C10D C 0.2246(6) 0.0707(5) 0.5159(4) 0.0369(17) Uani 1 1 d . . . . .
C11 C 0.1399(7) -0.0068(4) 0.6339(5) 0.0391(18) Uani 1 1 d . . . . .
C12 C 0.0195(7) 0.0354(4) 0.6404(4) 0.0413(18) Uani 1 1 d . . . . .
H12 H -0.020679 0.070726 0.596509 0.050 Uiso 1 1 calc R U . . .
C13 C -0.0444(7) 0.0285(4) 0.7073(5) 0.0436(19) Uani 1 1 d . . . . .
H13 H -0.127642 0.057134 0.708820 0.052 Uiso 1 1 calc R U . . .
C14 C 0.0139(8) -0.0205(5) 0.7717(5) 0.0450(19) Uani 1 1 d . . . . .
C15 C 0.1330(8) -0.0629(4) 0.7694(4) 0.0463(19) Uani 1 1 d . . . . .
H15 H 0.173218 -0.096837 0.814120 0.056 Uiso 1 1 calc R U . . .
C16 C 0.1931(6) -0.0557(4) 0.7016(5) 0.0425(18) Uani 1 1 d . . . . .
H16 H 0.275489 -0.085701 0.700598 0.051 Uiso 1 1 calc R U . . .
C17 C 0.0051(7) -0.0680(5) 0.9075(4) 0.072(2) Uani 1 1 d . . . . .
H17A H 0.026503 -0.131712 0.895146 0.109 Uiso 1 1 calc R U . . .
H17B H -0.055824 -0.067434 0.947907 0.109 Uiso 1 1 calc R U . . .
H17C H 0.086220 -0.035202 0.928002 0.109 Uiso 1 1 calc R U . . .
C18 C 0.2571(7) -0.1798(5) 0.5585(4) 0.0355(17) Uani 1 1 d . . . . .
C19 C 0.1430(7) -0.2190(5) 0.5801(4) 0.0409(18) Uani 1 1 d . . . . .
H19 H 0.062838 -0.185121 0.573569 0.049 Uiso 1 1 calc R U . . .
C20 C 0.1451(7) -0.3065(5) 0.6109(4) 0.050(2) Uani 1 1 d . . . . .
H20 H 0.066471 -0.332320 0.626012 0.059 Uiso 1 1 calc R U . . .
C21 C 0.2593(9) -0.3573(5) 0.6201(4) 0.051(2) Uani 1 1 d . . . . .
H21 H 0.260221 -0.417728 0.641510 0.061 Uiso 1 1 calc R U . . .
C22 C 0.3729(7) -0.3190(5) 0.5976(4) 0.0470(19) Uani 1 1 d . . . . .
H22 H 0.452441 -0.353582 0.603302 0.056 Uiso 1 1 calc R U . . .
C23 C 0.3716(7) -0.2318(5) 0.5672(4) 0.0419(18) Uani 1 1 d . . . . .
H23 H 0.450338 -0.206427 0.551839 0.050 Uiso 1 1 calc R U . . .
C24 C 0.3658(7) -0.1180(5) 0.3996(4) 0.0397(18) Uani 1 1 d . . . . .
C25 C 0.3039(6) -0.1992(5) 0.3710(4) 0.0429(18) Uani 1 1 d . . . . .
H25 H 0.226875 -0.219622 0.391946 0.052 Uiso 1 1 calc R U . . .
C26 C 0.3537(7) -0.2502(4) 0.3125(4) 0.0480(18) Uani 1 1 d . . . . .
H26 H 0.310768 -0.305407 0.293462 0.058 Uiso 1 1 calc R U . . .
C27 C 0.4657(8) -0.2212(5) 0.2816(4) 0.052(2) Uani 1 1 d . . . . .
H27 H 0.499909 -0.256524 0.241562 0.062 Uiso 1 1 calc R U . . .
C28 C 0.5273(7) -0.1417(5) 0.3087(4) 0.052(2) Uani 1 1 d . . . . .
H28 H 0.604733 -0.122076 0.287765 0.062 Uiso 1 1 calc R U . . .
C29 C 0.4767(7) -0.0895(4) 0.3668(4) 0.0454(19) Uani 1 1 d . . . . .
H29 H 0.518703 -0.033418 0.384214 0.054 Uiso 1 1 calc R U . . .

loop_
_atom_site_aniso_label
_atom_site_aniso_U_11
_atom_site_aniso_U_22
_atom_site_aniso_U_33
_atom_site_aniso_U_23
_atom_site_aniso_U_13
_atom_site_aniso_U_12
O1 0.095(4) 0.045(3) 0.039(3) 0.003(3) 0.028(3) -0.006(3)
C1 0.043(4) 0.040(6) 0.030(5) -0.002(4) 0.017(4) -0.008(4)
C2 0.057(5) 0.027(6) 0.033(5) -0.009(4) 0.013(4) 0.006(4)
C3 0.055(5) 0.029(6) 0.035(5) -0.008(5) 0.013(4) 0.005(4)
C3A 0.051(5) 0.028(6) 0.043(5) 0.014(5) 0.011(4) -0.003(4)
C4 0.046(4) 0.042(5) 0.045(5) -0.014(5) 0.023(4) 0.006(4)
C4A 0.054(5) 0.036(6) 0.037(5) 0.013(4) 0.014(4) 0.001(4)
C5 0.059(5) 0.045(6) 0.052(5) 0.009(5) 0.019(4) 0.003(4)
C6 0.065(5) 0.026(5) 0.072(6) 0.006(5) 0.019(5) 0.001(4)
C6A 0.048(5) 0.037(6) 0.057(6) 0.002(5) 0.006(5) -0.003(4)
C6B 0.056(5) 0.032(5) 0.061(6) -0.010(5) 0.014(4) 0.008(4)
C7 0.070(5) 0.042(6) 0.055(6) -0.005(5) 0.004(5) 0.007(4)
C8 0.060(5) 0.050(7) 0.063(7) -0.027(5) 0.001(5) 0.006(4)
C9 0.073(5) 0.044(6) 0.060(6) -0.011(5) 0.020(4) 0.003(5)
C10 0.065(5) 0.034(5) 0.059(6) -0.006(5) 0.013(4) 0.001(4)
C10A 0.053(4) 0.027(6) 0.051(6) -0.001(5) 0.004(5) 0.001(4)
C10B 0.050(4) 0.028(6) 0.049(5) 0.003(5) 0.011(4) -0.001(4)
C10C 0.057(5) 0.013(5) 0.042(6) 0.001(4) 0.006(4) 0.003(4)
C10D 0.041(4) 0.039(6) 0.034(5) -0.006(5) 0.019(4) -0.001(4)
C11 0.052(5) 0.017(4) 0.047(6) 0.000(4) 0.006(5) -0.003(4)
C12 0.057(5) 0.026(4) 0.041(6) 0.003(4) 0.008(4) 0.004(4)
C13 0.053(5) 0.036(5) 0.043(5) -0.001(4) 0.013(5) -0.003(4)
C14 0.074(6) 0.032(5) 0.035(6) -0.009(4) 0.030(5) -0.008(4)
C15 0.076(6) 0.026(4) 0.039(6) -0.004(4) 0.014(5) -0.001(4)
C16 0.053(5) 0.031(4) 0.044(5) -0.008(4) 0.006(5) -0.001(4)
C17 0.119(7) 0.063(5) 0.040(5) 0.003(5) 0.026(5) -0.018(5)
C18 0.048(5) 0.031(5) 0.028(4) -0.009(4) 0.009(4) 0.004(5)
C19 0.042(5) 0.039(5) 0.044(5) -0.006(4) 0.019(4) 0.004(4)
C20 0.063(6) 0.035(5) 0.054(5) -0.004(4) 0.018(4) 0.000(5)
C21 0.073(5) 0.030(5) 0.052(5) 0.003(4) 0.019(5) -0.001(5)
C22 0.062(6) 0.034(5) 0.046(5) 0.001(4) 0.011(4) 0.011(4)
C23 0.059(6) 0.028(5) 0.041(5) -0.002(4) 0.019(4) 0.000(4)
C24 0.056(5) 0.025(5) 0.039(5) 0.003(4) 0.008(4) -0.003(4)
C25 0.054(5) 0.032(5) 0.044(5) -0.002(4) 0.012(4) 0.005(4)
C26 0.072(5) 0.030(4) 0.045(5) -0.004(4) 0.021(4) -0.004(4)
C27 0.087(6) 0.032(5) 0.039(5) -0.003(4) 0.019(5) 0.017(5)
C28 0.067(5) 0.041(5) 0.052(5) -0.003(4) 0.024(5) 0.011(5)
C29 0.059(5) 0.035(5) 0.045(5) 0.006(4) 0.020(4) 0.004(4)

loop_
_atom_type_symbol
_atom_type_description
_atom_type_scat_dispersion_real
_atom_type_scat_dispersion_imag
_atom_type_scat_source
C C 0.0033 0.0016 'International Tables Vol C Tables 4.2.6.8 and 6.1.1.4'
H H 0.0000 0.0000 'International Tables Vol C Tables 4.2.6.8 and 6.1.1.4'
O O 0.0106 0.0060 'International Tables Vol C Tables 4.2.6.8 and 6.1.1.4'

loop_
_geom_angle_atom_site_label_1
_geom_angle_atom_site_label_2
_geom_angle_atom_site_label_3
_geom_angle
_geom_angle_site_symmetry_1
_geom_angle_site_symmetry_3
_geom_angle_publ_flag
C14 O1 C17 117.7(6) . . ?
C10D C1 C11 128.0(6) . . ?
C10D C1 C2 107.9(6) . . ?
C11 C1 C2 124.1(7) . . ?
C3 C2 C18 127.5(6) . . ?
C3 C2 C1 109.0(6) . . ?
C18 C2 C1 123.5(7) . . ?
C2 C3 C3A 106.9(6) . . ?
C2 C3 C24 128.7(6) . . ?
C3A C3 C24 124.3(7) . . ?
C4 C3A C3 139.4(7) . . ?
C4 C3A C10D 110.7(6) . . ?
C3 C3A C10D 109.8(6) . . ?
C3A C4 C4A 109.2(6) . . ?
C3A C4 H4 125.4 . . ?
C4A C4 H4 125.4 . . ?
C5 C4A C10C 122.4(6) . . ?
C5 C4A C4 130.6(7) . . ?
C10C C4A C4 107.0(6) . . ?
C4A C5 C6 121.7(6) . . ?
C4A C5 H5 119.2 . . ?
C6 C5 H5 119.2 . . ?
C6A C6 C5 115.5(6) . . ?
C6A C6 H6 122.2 . . ?
C5 C6 H6 122.2 . . ?
C6 C6A C10B 123.1(7) . . ?
C6 C6A C6B 146.6(7) . . ?
C10B C6A C6B 90.3(6) . . ?
C7 C6B C10A 123.4(7) . . ?
C7 C6B C6A 146.2(8) . . ?
C10A C6B C6A 90.4(6) . . ?
C6B C7 C8 114.6(7) . . ?
C6B C7 H7 122.7 . . ?
C8 C7 H7 122.7 . . ?
C9 C8 C7 122.7(7) . . ?
C9 C8 H8 118.7 . . ?
C7 C8 H8 118.7 . . ?
C8 C9 C10 121.6(7) . . ?
C8 C9 H9 119.2 . . ?
C10 C9 H9 119.2 . . ?
C10A C10 C9 115.8(7) . . ?
C10A C10 H10 122.1 . . ?
C9 C10 H10 122.1 . . ?
C10 C10A C6B 121.8(7) . . ?
C10 C10A C10B 147.4(7) . . ?
C6B C10A C10B 90.7(6) . . ?
C10C C10B C6A 121.4(7) . . ?
C10C C10B C10A 150.0(7) . . ?
C6A C10B C10A 88.4(6) . . ?
C10B C10C C4A 115.8(6) . . ?
C10B C10C C10D 137.7(7) . . ?
C4A C10C C10D 106.5(6) . . ?
C1 C10D C3A 106.4(6) . . ?
C1 C10D C10C 147.1(7) . . ?
C3A C10D C10C 106.5(6) . . ?
C12 C11 C16 114.6(7) . . ?
C12 C11 C1 123.1(7) . . ?
C16 C11 C1 122.2(7) . . ?
C13 C12 C11 123.2(6) . . ?
C13 C12 H12 118.4 . . ?
C11 C12 H12 118.4 . . ?
C14 C13 C12 119.0(6) . . ?
C14 C13 H13 120.5 . . ?
C12 C13 H13 120.5 . . ?
C15 C14 C13 120.7(7) . . ?
C15 C14 O1 124.0(8) . . ?
C13 C14 O1 115.3(8) . . ?
C16 C15 C14 118.9(7) . . ?
C16 C15 H15 120.5 . . ?
C14 C15 H15 120.5 . . ?
C15 C16 C11 123.6(6) . . ?
C15 C16 H16 118.2 . . ?
C11 C16 H16 118.2 . . ?
O1 C17 H17A 109.5 . . ?
O1 C17 H17B 109.5 . . ?
H17A C17 H17B 109.5 . . ?
O1 C17 H17C 109.5 . . ?
H17A C17 H17C 109.5 . . ?
H17B C17 H17C 109.5 . . ?
C23 C18 C19 118.4(6) . . ?
C23 C18 C2 118.9(7) . . ?
C19 C18 C2 122.7(7) . . ?
C20 C19 C18 120.4(6) . . ?
C20 C19 H19 119.8 . . ?
C18 C19 H19 119.8 . . ?
C21 C20 C19 120.9(7) . . ?
C21 C20 H20 119.6 . . ?
C19 C20 H20 119.6 . . ?
C20 C21 C22 119.0(6) . . ?
C20 C21 H21 120.5 . . ?
C22 C21 H21 120.5 . . ?
C23 C22 C21 120.5(6) . . ?
C23 C22 H22 119.8 . . ?
C21 C22 H22 119.8 . . ?
C22 C23 C18 120.9(6) . . ?
C22 C23 H23 119.6 . . ?
C18 C23 H23 119.6 . . ?
C29 C24 C25 118.1(6) . . ?
C29 C24 C3 120.4(7) . . ?
C25 C24 C3 121.3(7) . . ?
C26 C25 C24 120.7(6) . . ?
C26 C25 H25 119.7 . . ?
C24 C25 H25 119.7 . . ?
C25 C26 C27 120.1(6) . . ?
C25 C26 H26 119.9 . . ?
C27 C26 H26 119.9 . . ?
C28 C27 C26 120.1(6) . . ?
C28 C27 H27 120.0 . . ?
C26 C27 H27 120.0 . . ?
C27 C28 C29 120.0(6) . . ?
C27 C28 H28 120.0 . . ?
C29 C28 H28 120.0 . . ?
C24 C29 C28 121.0(6) . . ?
C24 C29 H29 119.5 . . ?
C28 C29 H29 119.5 . . ?

loop_
_geom_bond_atom_site_label_1
_geom_bond_atom_site_label_2
_geom_bond_distance
_geom_bond_site_symmetry_2
_geom_bond_publ_flag
O1 C14 1.374(7) . ?
O1 C17 1.434(7) . ?
C1 C10D 1.363(8) . ?
C1 C11 1.453(8) . ?
C1 C2 1.497(8) . ?
C2 C3 1.345(8) . ?
C2 C18 1.471(8) . ?
C3 C3A 1.434(8) . ?
C3 C24 1.466(8) . ?
C3A C4 1.340(8) . ?
C3A C10D 1.445(8) . ?
C4 C4A 1.461(8) . ?
C4 H4 0.9500 . ?
C4A C5 1.363(8) . ?
C4A C10C 1.449(8) . ?
C5 C6 1.426(8) . ?
C5 H5 0.9500 . ?
C6 C6A 1.360(9) . ?
C6 H6 0.9500 . ?
C6A C10B 1.443(9) . ?
C6A C6B 1.486(10) . ?
C6B C7 1.359(9) . ?
C6B C10A 1.411(8) . ?
C7 C8 1.402(9) . ?
C7 H7 0.9500 . ?
C8 C9 1.378(9) . ?
C8 H8 0.9500 . ?
C9 C10 1.409(9) . ?
C9 H9 0.9500 . ?
C10 C10A 1.355(9) . ?
C10 H10 0.9500 . ?
C10A C10B 1.506(10) . ?
C10B C10C 1.344(9) . ?
C10C C10D 1.460(9) . ?
C11 C12 1.392(8) . ?
C11 C16 1.396(8) . ?
C12 C13 1.377(8) . ?
C12 H12 0.9500 . ?
C13 C14 1.371(8) . ?
C13 H13 0.9500 . ?
C14 C15 1.368(8) . ?
C15 C16 1.368(8) . ?
C15 H15 0.9500 . ?
C16 H16 0.9500 . ?
C17 H17A 0.9800 . ?
C17 H17B 0.9800 . ?
C17 H17C 0.9800 . ?
C18 C23 1.384(7) . ?
C18 C19 1.387(8) . ?
C19 C20 1.373(8) . ?
C19 H19 0.9500 . ?
C20 C21 1.372(8) . ?
C20 H20 0.9500 . ?
C21 C22 1.383(8) . ?
C21 H21 0.9500 . ?
C22 C23 1.367(8) . ?
C22 H22 0.9500 . ?
C23 H23 0.9500 . ?
C24 C29 1.386(8) . ?
C24 C25 1.396(8) . ?
C25 C26 1.381(8) . ?
C25 H25 0.9500 . ?
C26 C27 1.382(8) . ?
C26 H26 0.9500 . ?
C27 C28 1.366(8) . ?
C27 H27 0.9500 . ?
C28 C29 1.389(8) . ?
C28 H28 0.9500 . ?
C29 H29 0.9500 . ?

loop_
_geom_torsion_atom_site_label_1
_geom_torsion_atom_site_label_2
_geom_torsion_atom_site_label_3
_geom_torsion_atom_site_label_4
_geom_torsion
_geom_torsion_site_symmetry_1
_geom_torsion_site_symmetry_2
_geom_torsion_site_symmetry_3
_geom_torsion_site_symmetry_4
_geom_torsion_publ_flag
C10D C1 C2 C3 -1.8(7) . . . . ?
C11 C1 C2 C3 179.4(6) . . . . ?
C10D C1 C2 C18 179.6(6) . . . . ?
C11 C1 C2 C18 0.9(9) . . . . ?
C18 C2 C3 C3A -179.7(6) . . . . ?
C1 C2 C3 C3A 1.8(7) . . . . ?
C18 C2 C3 C24 4.2(11) . . . . ?
C1 C2 C3 C24 -174.3(6) . . . . ?
C2 C3 C3A C4 -176.9(8) . . . . ?
C24 C3 C3A C4 -0.7(12) . . . . ?
C2 C3 C3A C10D -1.1(7) . . . . ?
C24 C3 C3A C10D 175.1(6) . . . . ?
C3 C3A C4 C4A 177.7(7) . . . . ?
C10D C3A C4 C4A 1.9(7) . . . . ?
C3A C4 C4A C5 178.3(7) . . . . ?
C3A C4 C4A C10C 0.1(7) . . . . ?
C10C C4A C5 C6 -1.5(10) . . . . ?
C4 C4A C5 C6 -179.4(6) . . . . ?
C4A C5 C6 C6A 0.2(10) . . . . ?
C5 C6 C6A C10B 3.0(10) . . . . ?
C5 C6 C6A C6B -176.7(9) . . . . ?
C6 C6A C6B C7 2.9(19) . . . . ?
C10B C6A C6B C7 -176.9(10) . . . . ?
C6 C6A C6B C10A -177.8(10) . . . . ?
C10B C6A C6B C10A 2.4(5) . . . . ?
C10A C6B C7 C8 1.6(10) . . . . ?
C6A C6B C7 C8 -179.3(9) . . . . ?
C6B C7 C8 C9 1.2(10) . . . . ?
C7 C8 C9 C10 -1.9(10) . . . . ?
C8 C9 C10 C10A -0.2(10) . . . . ?
C9 C10 C10A C6B 3.0(9) . . . . ?
C9 C10 C10A C10B -179.0(9) . . . . ?
C7 C6B C10A C10 -3.9(10) . . . . ?
C6A C6B C10A C10 176.6(6) . . . . ?
C7 C6B C10A C10B 177.2(6) . . . . ?
C6A C6B C10A C10B -2.3(5) . . . . ?
C6 C6A C10B C10C -5.4(10) . . . . ?
C6B C6A C10B C10C 174.5(6) . . . . ?
C6 C6A C10B C10A 177.9(6) . . . . ?
C6B C6A C10B C10A -2.3(5) . . . . ?
C10 C10A C10B C10C 9.6(19) . . . . ?
C6B C10A C10B C10C -172.0(11) . . . . ?
C10 C10A C10B C6A -175.9(10) . . . . ?
C6B C10A C10B C6A 2.4(5) . . . . ?
C6A C10B C10C C4A 3.9(9) . . . . ?
C10A C10B C10C C4A 177.4(9) . . . . ?
C6A C10B C10C C10D -176.5(7) . . . . ?
C10A C10B C10C C10D -3.0(17) . . . . ?
C5 C4A C10C C10B -0.7(9) . . . . ?
C4 C4A C10C C10B 177.7(5) . . . . ?
C5 C4A C10C C10D 179.6(6) . . . . ?
C4 C4A C10C C10D -2.1(7) . . . . ?
C11 C1 C10D C3A 179.7(6) . . . . ?
C2 C1 C10D C3A 1.1(7) . . . . ?
C11 C1 C10D C10C 0.1(15) . . . . ?
C2 C1 C10D C10C -178.5(9) . . . . ?
C4 C3A C10D C1 177.0(5) . . . . ?
C3 C3A C10D C1 0.0(7) . . . . ?
C4 C3A C10D C10C -3.2(7) . . . . ?
C3 C3A C10D C10C 179.7(5) . . . . ?
C10B C10C C10D C1 3.1(16) . . . . ?
C4A C10C C10D C1 -177.3(9) . . . . ?
C10B C10C C10D C3A -176.5(7) . . . . ?
C4A C10C C10D C3A 3.1(7) . . . . ?
C10D C1 C11 C12 48.5(9) . . . . ?
C2 C1 C11 C12 -133.0(6) . . . . ?
C10D C1 C11 C16 -134.3(7) . . . . ?
C2 C1 C11 C16 44.1(9) . . . . ?
C16 C11 C12 C13 -1.2(8) . . . . ?
C1 C11 C12 C13 176.1(6) . . . . ?
C11 C12 C13 C14 1.5(9) . . . . ?
C12 C13 C14 C15 -0.9(9) . . . . ?
C12 C13 C14 O1 179.5(5) . . . . ?
C17 O1 C14 C15 4.8(8) . . . . ?
C17 O1 C14 C13 -175.6(5) . . . . ?
C13 C14 C15 C16 0.0(9) . . . . ?
O1 C14 C15 C16 179.7(5) . . . . ?
C14 C15 C16 C11 0.3(9) . . . . ?
C12 C11 C16 C15 0.3(8) . . . . ?
C1 C11 C16 C15 -177.1(6) . . . . ?
C3 C2 C18 C23 49.0(9) . . . . ?
C1 C2 C18 C23 -132.6(6) . . . . ?
C3 C2 C18 C19 -129.5(7) . . . . ?
C1 C2 C18 C19 48.8(8) . . . . ?
C23 C18 C19 C20 1.4(9) . . . . ?
C2 C18 C19 C20 179.9(6) . . . . ?
C18 C19 C20 C21 -0.7(9) . . . . ?
C19 C20 C21 C22 -0.2(9) . . . . ?
C20 C21 C22 C23 0.4(9) . . . . ?
C21 C22 C23 C18 0.2(9) . . . . ?
C19 C18 C23 C22 -1.1(9) . . . . ?
C2 C18 C23 C22 -179.7(6) . . . . ?
C2 C3 C24 C29 -140.1(7) . . . . ?
C3A C3 C24 C29 44.5(9) . . . . ?
C2 C3 C24 C25 44.5(10) . . . . ?
C3A C3 C24 C25 -131.0(7) . . . . ?
C29 C24 C25 C26 1.1(9) . . . . ?
C3 C24 C25 C26 176.7(6) . . . . ?
C24 C25 C26 C27 0.0(9) . . . . ?
C25 C26 C27 C28 -0.3(9) . . . . ?
C26 C27 C28 C29 -0.6(10) . . . . ?
C25 C24 C29 C28 -1.9(9) . . . . ?
C3 C24 C29 C28 -177.5(6) . . . . ?
C27 C28 C29 C24 1.7(9) . . . . ?
